data_4326835
loop_
_publ_author_name
'Oindrila Das'
'Sayantan Paria'
'Ennio Zangrando'
'Tapan Kanti Paine'

_publ_section_title
;
 Copper(II)-Mediated Oxidative Transformation ofvic-Dioxime to Furoxan:
 Evidence for a Copper(II)-Dinitrosoalkene Intermediate
;
_journal_name_full 'Inorganic Chemistry'
_journal_page_first 11375
_journal_page_last 11383
_journal_paper_doi 10.1021/ic200979q
_journal_volume 50
_journal_year 2011
_chemical_formula_moiety '(C24 H18 Cu N8 O5 2+), 2(Cl O4 1-)'
_chemical_formula_sum 'C24 H18 Cl2 Cu N8 O13'
_chemical_formula_weight 760.90
_chemical_name_systematic
;
 ?
;
_space_group_IT_number 14
_symmetry_cell_setting monoclinic
_symmetry_space_group_name_Hall '-P 2yn'
_symmetry_space_group_name_H-M 'P 1 21/n 1'
_atom_sites_solution_hydrogens geom
_atom_sites_solution_primary direct
_atom_sites_solution_secondary difmap
_audit_creation_method SHELXL-97
_cell_angle_alpha 90.00
_cell_angle_beta 108.848(2)
_cell_angle_gamma 90.00
_cell_formula_units_Z 4
_cell_length_a 13.4392(17)
_cell_length_b 13.9264(18)
_cell_length_c 15.375(2)
_cell_measurement_temperature 293(2)
_cell_volume 2723.3(6)
_computing_cell_refinement 'BRUKER APEX II'
_computing_data_collection 'BRUKER APEX II'
_computing_data_reduction 'BRUKER APEX II'
_computing_molecular_graphics 'MERCURY 2.2, PLATON-97'
_computing_publication_material 'Wingx 1.80.05 (Farrugia, 1999)'
_computing_structure_refinement 'SHELXL-97 (Sheldrick, 1997)'
_computing_structure_solution 'SHELXS-97 (Sheldrick, 1990)'
_diffrn_ambient_temperature 293(2)
_diffrn_measured_fraction_theta_full 0.953
_diffrn_measured_fraction_theta_max 0.953
_diffrn_measurement_device_type 'BRUKER CCD AREA DETECTOR'
_diffrn_measurement_method 'OMEGA SCAN'
_diffrn_radiation_monochromator graphite
_diffrn_radiation_source 'fine-focus sealed tube'
_diffrn_radiation_type MoK\a
_diffrn_radiation_wavelength 0.71073
_diffrn_reflns_av_R_equivalents 0.0450
_diffrn_reflns_av_sigmaI/netI 0.0939
_diffrn_reflns_limit_h_max 6
_diffrn_reflns_limit_h_min -14
_diffrn_reflns_limit_k_max 7
_diffrn_reflns_limit_k_min -13
_diffrn_reflns_limit_l_max 16
_diffrn_reflns_limit_l_min -14
_diffrn_reflns_number 21053
_diffrn_reflns_theta_full 22.52
_diffrn_reflns_theta_max 22.52
_diffrn_reflns_theta_min 1.75
_exptl_absorpt_coefficient_mu 1.087
_exptl_absorpt_correction_T_max 0.8806
_exptl_absorpt_correction_T_min 0.7804
_exptl_absorpt_correction_type multi-scan
_exptl_absorpt_process_details SADABS
_exptl_crystal_colour green
_exptl_crystal_density_diffrn 1.856
_exptl_crystal_description plate
_exptl_crystal_F_000 1540
_exptl_crystal_size_max 0.24
_exptl_crystal_size_mid 0.18
_exptl_crystal_size_min 0.12
_refine_diff_density_max 0.642
_refine_diff_density_min -0.521
_refine_diff_density_rms 0.106
_refine_ls_extinction_method none
_refine_ls_goodness_of_fit_ref 1.018
_refine_ls_hydrogen_treatment mixed
_refine_ls_matrix_type full
_refine_ls_number_parameters 456
_refine_ls_number_reflns 3402
_refine_ls_number_restraints 27
_refine_ls_restrained_S_all 1.030
_refine_ls_R_factor_all 0.1115
_refine_ls_R_factor_gt 0.0680
_refine_ls_shift/su_max 0.000
_refine_ls_shift/su_mean 0.000
_refine_ls_structure_factor_coef Fsqd
_refine_ls_weighting_details 'calc w=1/[\s^2^(Fo^2^)+(0.0892P)^2^+6.1236P] where P=(Fo^2^+2Fc^2^)/3'
_refine_ls_weighting_scheme calc
_refine_ls_wR_factor_gt 0.1573
_refine_ls_wR_factor_ref 0.1841
_reflns_number_gt 2201
_reflns_number_total 3402
_reflns_threshold_expression >2\s(I)
_cod_data_source_file ic200979q_si_002.cif
_cod_data_source_block 1
_cod_original_sg_symbol_H-M 'P 21/n'
_cod_database_code 4326835

loop_
_symmetry_equiv_pos_as_xyz
'x, y, z'
'-x+1/2, y+1/2, -z+1/2'
'-x, -y, -z'
'x-1/2, -y-1/2, z-1/2'

loop_
_atom_site_label
_atom_site_type_symbol
_atom_site_fract_x
_atom_site_fract_y
_atom_site_fract_z
_atom_site_U_iso_or_equiv
_atom_site_adp_type
_atom_site_occupancy
_atom_site_symmetry_multiplicity
_atom_site_calc_flag
_atom_site_refinement_flags
_atom_site_disorder_assembly
_atom_site_disorder_group
Cu Cu 0.78910(9) 0.77336(8) 0.60751(8) 0.0365(4) Uani 1 1 d . . .
O5 O 0.8355(6) 0.6649(6) 0.7138(5) 0.058(2) Uani 1 1 d . . .
H1W H 0.849(10) 0.595(9) 0.707(8) 0.087 Uiso 1 1 d . . .
H2W H 0.869(9) 0.684(8) 0.771(8) 0.087 Uiso 1 1 d . . .
N1 N 0.6512(5) 0.7725(5) 0.6244(5) 0.0273(18) Uani 1 1 d . . .
N2 N 0.7641(5) 0.9162(5) 0.5993(4) 0.0219(17) Uani 1 1 d . . .
N3 N 0.9377(5) 0.7699(5) 0.6130(5) 0.0294(18) Uani 1 1 d . . .
N4 N 0.7773(5) 0.6710(5) 0.5068(4) 0.0191(16) Uani 1 1 d . . .
C1 C 0.6015(7) 0.6953(7) 0.6442(6) 0.034(2) Uani 1 1 d . . .
H1 H 0.6302 0.6347 0.6437 0.041 Uiso 1 1 calc R . .
C2 C 0.5110(7) 0.7036(7) 0.6647(7) 0.037(3) Uani 1 1 d . . .
H2 H 0.4807 0.6493 0.6808 0.044 Uiso 1 1 calc R . .
C3 C 0.4641(7) 0.7911(7) 0.6620(6) 0.034(2) Uani 1 1 d . . .
H3 H 0.4018 0.7964 0.6758 0.041 Uiso 1 1 calc R . .
C4 C 0.5109(6) 0.8739(6) 0.6380(5) 0.023(2) Uani 1 1 d . . .
C5 C 0.6068(6) 0.8602(6) 0.6224(5) 0.021(2) Uani 1 1 d . . .
C6 C 0.6684(6) 0.9390(6) 0.6068(5) 0.021(2) Uani 1 1 d . . .
C7 C 0.6314(6) 1.0319(6) 0.6006(5) 0.022(2) Uani 1 1 d . . .
C8 C 0.6978(7) 1.1047(6) 0.5874(6) 0.030(2) Uani 1 1 d . . .
H8 H 0.6767 1.1686 0.5833 0.036 Uiso 1 1 calc R . .
C9 C 0.7936(7) 1.0806(7) 0.5807(6) 0.036(2) Uani 1 1 d . . .
H9 H 0.8377 1.1285 0.5721 0.043 Uiso 1 1 calc R . .
C10 C 0.8254(7) 0.9865(7) 0.5866(6) 0.031(2) Uani 1 1 d . . .
H10 H 0.8908 0.9714 0.5817 0.037 Uiso 1 1 calc R . .
C11 C 0.6935(7) 0.6217(6) 0.4560(6) 0.026(2) Uani 1 1 d . . .
H11 H 0.6289 0.6322 0.4644 0.031 Uiso 1 1 calc R . .
C12 C 0.7002(7) 0.5551(6) 0.3908(6) 0.026(2) Uani 1 1 d . . .
H12 H 0.6411 0.5206 0.3570 0.031 Uiso 1 1 calc R . .
C13 C 0.7950(6) 0.5405(6) 0.3769(6) 0.026(2) Uani 1 1 d . . .
H13 H 0.8006 0.4960 0.3336 0.031 Uiso 1 1 calc R . .
C14 C 0.8835(7) 0.5933(6) 0.4284(5) 0.022(2) Uani 1 1 d . . .
C15 C 0.8712(6) 0.6578(6) 0.4924(5) 0.019(2) Uani 1 1 d . . .
C16 C 0.9597(6) 0.7109(6) 0.5522(6) 0.024(2) Uani 1 1 d . . .
C17 C 1.0617(6) 0.6972(6) 0.5497(6) 0.023(2) Uani 1 1 d . . .
C18 C 1.1415(7) 0.7422(7) 0.6184(6) 0.039(3) Uani 1 1 d . . .
H18 H 1.2111 0.7344 0.6208 0.047 Uiso 1 1 calc R . .
C19 C 1.1181(7) 0.7983(7) 0.6829(7) 0.047(3) Uani 1 1 d . . .
H19 H 1.1716 0.8262 0.7306 0.056 Uiso 1 1 calc R . .
C20 C 1.0165(8) 0.8120(7) 0.6758(7) 0.039(3) Uani 1 1 d . . .
H20 H 1.0012 0.8533 0.7173 0.047 Uiso 1 1 calc R . .
C21 C 0.4652(7) 0.9713(6) 0.6278(5) 0.020(2) Uani 1 1 d . . .
C22 C 0.5284(6) 1.0519(6) 0.6098(6) 0.023(2) Uani 1 1 d . . .
C23 C 0.9878(6) 0.5822(6) 0.4178(5) 0.0192(19) Uani 1 1 d . . .
C24 C 1.0772(6) 0.6377(6) 0.4767(6) 0.022(2) Uani 1 1 d . . .
N5 N 0.3762(6) 0.9987(5) 0.6329(5) 0.0302(19) Uani 1 1 d . . .
N6 N 0.5009(6) 1.1415(6) 0.5981(5) 0.037(2) Uani 1 1 d . . .
N7 N 0.9900(5) 0.5182(5) 0.3555(5) 0.0314(19) Uani 1 1 d . . .
N8 N 1.1627(5) 0.6250(5) 0.4567(5) 0.0292(18) Uani 1 1 d . . .
O1 O 0.3122(5) 0.9295(5) 0.6494(5) 0.0421(18) Uani 1 1 d . . .
H1A H 0.2511 0.9484 0.6318 0.063 Uiso 1 1 calc R . .
O2 O 0.4077(5) 1.1716(5) 0.6033(5) 0.0506(19) Uani 1 1 d . . .
H2A H 0.3823 1.1296 0.6270 0.076 Uiso 1 1 calc R . .
O3 O 1.0811(5) 0.5011(5) 0.3389(5) 0.0415(17) Uani 1 1 d . . .
H3A H 1.1254 0.5404 0.3668 0.062 Uiso 1 1 calc R . .
O4 O 1.2503(5) 0.6745(5) 0.5093(5) 0.0452(18) Uani 1 1 d . . .
H4 H 1.3003 0.6616 0.4918 0.068 Uiso 1 1 calc R . .
Cl1 Cl 0.87128(18) 0.91438(17) 0.85687(16) 0.0336(6) Uani 1 1 d . . .
O6 O 0.7880(6) 0.9818(5) 0.8432(6) 0.072(2) Uani 1 1 d . . .
O7 O 0.8305(6) 0.8324(5) 0.8019(5) 0.068(2) Uani 1 1 d . . .
O8 O 0.9089(5) 0.8869(6) 0.9513(5) 0.065(2) Uani 1 1 d . . .
O9 O 0.9534(5) 0.9574(5) 0.8297(5) 0.0518(19) Uani 1 1 d . . .
Cl2 Cl 0.37468(19) 0.61893(18) 0.85388(17) 0.0370(7) Uani 1 1 d D . .
O10 O 0.3030(6) 0.6501(5) 0.8970(6) 0.075(3) Uani 1 1 d D A .
O11 O 0.4718(7) 0.6578(8) 0.8881(9) 0.087(6) Uani 0.804(17) 1 d PD A .
O12 O 0.3700(7) 0.5182(6) 0.8489(9) 0.079(4) Uani 0.804(17) 1 d PD A .
O13 O 0.3351(10) 0.6430(10) 0.7579(7) 0.105(5) Uani 0.804(17) 1 d PD A .
O11B O 0.4578(19) 0.591(2) 0.9356(14) 0.041(12) Uiso 0.196(17) 1 d PD A 2
O13B O 0.392(3) 0.7024(16) 0.814(2) 0.064(15) Uiso 0.196(17) 1 d PD A 2
O12B O 0.311(3) 0.563(2) 0.7832(18) 0.21(4) Uiso 0.196(17) 1 d PD A 2

loop_
_atom_site_aniso_label
_atom_site_aniso_U_11
_atom_site_aniso_U_22
_atom_site_aniso_U_33
_atom_site_aniso_U_23
_atom_site_aniso_U_13
_atom_site_aniso_U_12
Cu 0.0285(7) 0.0285(8) 0.0578(8) -0.0050(6) 0.0212(6) 0.0018(6)
O5 0.053(5) 0.077(6) 0.040(4) 0.006(4) 0.009(4) -0.003(5)
N1 0.022(4) 0.015(5) 0.046(5) -0.004(4) 0.013(4) -0.005(4)
N2 0.027(4) 0.012(4) 0.026(4) -0.001(3) 0.009(3) -0.002(3)
N3 0.028(5) 0.022(5) 0.041(5) -0.007(4) 0.014(4) -0.006(4)
N4 0.016(4) 0.011(4) 0.032(4) 0.002(3) 0.009(3) 0.007(3)
C1 0.038(6) 0.013(6) 0.048(6) 0.000(4) 0.009(5) 0.006(5)
C2 0.037(6) 0.015(6) 0.071(7) 0.004(5) 0.036(5) -0.004(5)
C3 0.030(6) 0.033(7) 0.050(6) -0.010(5) 0.026(5) -0.012(5)
C4 0.014(5) 0.034(6) 0.025(5) -0.006(4) 0.010(4) -0.001(4)
C5 0.028(5) 0.013(6) 0.025(5) -0.005(4) 0.010(4) -0.005(4)
C6 0.024(5) 0.018(6) 0.022(5) -0.005(4) 0.007(4) -0.002(4)
C7 0.021(5) 0.013(6) 0.031(5) -0.002(4) 0.009(4) -0.005(4)
C8 0.036(6) 0.012(5) 0.041(6) -0.001(4) 0.012(5) -0.001(4)
C9 0.036(6) 0.032(7) 0.044(6) -0.005(5) 0.019(5) -0.015(5)
C10 0.023(5) 0.027(7) 0.045(6) -0.005(5) 0.015(4) -0.003(5)
C11 0.016(5) 0.022(6) 0.039(5) 0.011(4) 0.007(4) 0.003(4)
C12 0.019(5) 0.022(6) 0.029(5) -0.003(4) 0.000(4) 0.002(4)
C13 0.024(5) 0.021(5) 0.032(5) 0.003(4) 0.009(4) 0.001(4)
C14 0.031(6) 0.015(5) 0.018(4) 0.003(4) 0.006(4) 0.009(4)
C15 0.018(5) 0.010(5) 0.027(5) 0.009(4) 0.006(4) 0.001(4)
C16 0.023(5) 0.016(5) 0.037(5) -0.001(4) 0.015(4) -0.001(4)
C17 0.024(5) 0.015(5) 0.035(5) -0.003(4) 0.016(4) 0.002(4)
C18 0.021(5) 0.046(7) 0.050(6) -0.010(5) 0.013(5) -0.002(5)
C19 0.026(6) 0.062(8) 0.047(6) -0.035(6) 0.006(5) -0.015(5)
C20 0.044(7) 0.027(6) 0.056(7) -0.017(5) 0.028(6) 0.002(5)
C21 0.024(5) 0.014(5) 0.021(5) -0.005(4) 0.007(4) 0.004(4)
C22 0.022(5) 0.008(6) 0.034(5) 0.002(4) 0.003(4) 0.009(4)
C23 0.024(5) 0.009(5) 0.030(5) -0.001(4) 0.017(4) 0.002(4)
C24 0.018(5) 0.013(5) 0.034(5) 0.002(4) 0.006(4) -0.001(4)
N5 0.028(5) 0.030(5) 0.036(4) 0.003(4) 0.016(4) -0.001(4)
N6 0.019(4) 0.038(6) 0.048(5) -0.002(4) 0.003(4) 0.007(4)
N7 0.018(4) 0.039(5) 0.040(5) 0.006(4) 0.015(4) 0.009(4)
N8 0.019(4) 0.030(5) 0.039(4) 0.000(4) 0.010(4) -0.002(4)
O1 0.029(4) 0.043(5) 0.066(5) 0.004(4) 0.030(4) 0.002(3)
O2 0.037(4) 0.034(5) 0.085(6) 0.003(4) 0.026(4) 0.009(4)
O3 0.036(4) 0.041(5) 0.052(4) -0.011(3) 0.021(4) 0.007(3)
O4 0.031(4) 0.048(5) 0.062(5) -0.013(4) 0.022(4) -0.005(4)
Cl1 0.0305(13) 0.0294(15) 0.0443(14) -0.0030(12) 0.0170(11) 0.0013(12)
O6 0.055(5) 0.044(5) 0.135(7) 0.018(5) 0.057(5) 0.013(4)
O7 0.090(6) 0.037(5) 0.066(5) -0.013(4) 0.007(5) -0.013(5)
O8 0.034(4) 0.114(7) 0.046(5) 0.007(4) 0.009(4) -0.014(4)
O9 0.040(4) 0.061(5) 0.068(5) -0.001(4) 0.035(4) -0.002(4)
Cl2 0.0319(15) 0.0316(17) 0.0531(16) -0.0079(12) 0.0214(12) -0.0042(12)
O10 0.049(5) 0.070(6) 0.123(7) -0.044(5) 0.052(5) -0.025(4)
O11 0.045(7) 0.092(10) 0.146(12) -0.082(9) 0.061(7) -0.038(6)
O12 0.039(6) 0.035(7) 0.166(12) -0.025(7) 0.037(7) -0.004(5)
O13 0.107(10) 0.140(13) 0.070(8) 0.023(8) 0.031(7) -0.048(9)

loop_
_atom_type_symbol
_atom_type_description
_atom_type_scat_dispersion_real
_atom_type_scat_dispersion_imag
_atom_type_scat_source
C C 0.0033 0.0016 'International Tables Vol C Tables 4.2.6.8 and 6.1.1.4'
H H 0.0000 0.0000 'International Tables Vol C Tables 4.2.6.8 and 6.1.1.4'
N N 0.0061 0.0033 'International Tables Vol C Tables 4.2.6.8 and 6.1.1.4'
O O 0.0106 0.0060 'International Tables Vol C Tables 4.2.6.8 and 6.1.1.4'
Cu Cu 0.3201 1.2651 'International Tables Vol C Tables 4.2.6.8 and 6.1.1.4'
Cl Cl 0.1484 0.1585 'International Tables Vol C Tables 4.2.6.8 and 6.1.1.4'

loop_
_geom_angle_atom_site_label_1
_geom_angle_atom_site_label_2
_geom_angle_atom_site_label_3
_geom_angle
N1 Cu N3 170.3(3)
N1 Cu N2 82.4(3)
N3 Cu N2 99.9(3)
N1 Cu N4 104.4(3)
N3 Cu N4 81.2(3)
N2 Cu N4 131.4(3)
N1 Cu O5 87.1(3)
N3 Cu O5 84.8(3)
N2 Cu O5 137.6(3)
N4 Cu O5 91.0(3)
C1 N1 C5 118.4(7)
C1 N1 Cu 126.5(6)
C5 N1 Cu 114.9(5)
C10 N2 C6 119.1(7)
C10 N2 Cu 129.4(6)
C6 N2 Cu 111.5(5)
C20 N3 C16 118.3(8)
C20 N3 Cu 125.7(6)
C16 N3 Cu 115.6(6)
C11 N4 C15 119.1(7)
C11 N4 Cu 129.7(5)
C15 N4 Cu 111.3(5)
N1 C1 C2 122.1(8)
C1 C2 C3 120.5(8)
C2 C3 C4 119.6(8)
C5 C4 C3 116.4(8)
C5 C4 C21 118.8(8)
C3 C4 C21 124.8(7)
N1 C5 C4 122.8(8)
N1 C5 C6 114.7(7)
C4 C5 C6 122.4(8)
N2 C6 C7 122.7(8)
N2 C6 C5 116.4(7)
C7 C6 C5 120.8(8)
C6 C7 C8 117.1(8)
C6 C7 C22 120.2(8)
C8 C7 C22 122.7(8)
C9 C8 C7 119.4(8)
C8 C9 C10 120.7(9)
N2 C10 C9 121.0(8)
N4 C11 C12 121.8(8)
C13 C12 C11 119.3(8)
C12 C13 C14 119.6(8)
C15 C14 C13 117.9(8)
C15 C14 C23 119.0(8)
C13 C14 C23 123.1(7)
N4 C15 C14 122.2(7)
N4 C15 C16 116.2(7)
C14 C15 C16 121.5(7)
N3 C16 C17 122.7(8)
N3 C16 C15 115.6(7)
C17 C16 C15 121.6(7)
C18 C17 C16 116.1(7)
C18 C17 C24 125.0(8)
C16 C17 C24 118.9(8)
C19 C18 C17 120.3(8)
C20 C19 C18 118.9(9)
N3 C20 C19 123.3(8)
N5 C21 C4 129.2(8)
N5 C21 C22 112.7(7)
C4 C21 C22 118.1(7)
N6 C22 C7 113.9(8)
N6 C22 C21 126.8(8)
C7 C22 C21 119.3(7)
N7 C23 C24 126.9(7)
N7 C23 C14 113.4(7)
C24 C23 C14 119.7(7)
N8 C24 C17 128.1(8)
N8 C24 C23 113.1(7)
C17 C24 C23 118.7(7)
C21 N5 O1 117.1(7)
C22 N6 O2 121.3(8)
C23 N7 O3 119.4(7)
C24 N8 O4 116.6(7)
O7 Cl1 O6 107.9(5)
O7 Cl1 O8 109.4(5)
O6 Cl1 O8 109.3(5)
O7 Cl1 O9 110.4(5)
O6 Cl1 O9 108.9(4)
O8 Cl1 O9 110.9(4)
O11 Cl2 O13B 63.3(15)
O11 Cl2 O12B 143.5(19)
O13B Cl2 O12B 106.1(16)
O11 Cl2 O10 114.6(5)
O13B Cl2 O10 101.5(14)
O12B Cl2 O10 101.6(18)
O11 Cl2 O12 116.2(7)
O13B Cl2 O12 146.2(14)
O12B Cl2 O12 52.3(14)
O10 Cl2 O12 108.0(5)
O11 Cl2 O13 107.2(7)
O13B Cl2 O13 53.1(13)
O12B Cl2 O13 53.0(17)
O10 Cl2 O13 109.3(7)
O12 Cl2 O13 100.5(8)
O11 Cl2 O11B 52.4(11)
O13B Cl2 O11B 115.1(15)
O12B Cl2 O11B 129.6(15)
O10 Cl2 O11B 97.4(11)
O12 Cl2 O11B 77.6(14)
O13 Cl2 O11B 152.2(12)
O11B O11 Cl2 67.4(10)
O11B O11 O13B 125.8(14)
Cl2 O11 O13B 59.1(9)
O12B O12 Cl2 63.1(11)
O12B O12 O11B 115.0(12)
Cl2 O12 O11B 52.1(8)
O13B O13 O12B 122.3(13)
O13B O13 Cl2 60.9(9)
O12B O13 Cl2 61.5(9)
O11 O11B Cl2 60.2(8)
O11 O11B O12 100.2(13)
Cl2 O11B O12 50.3(8)
O13 O13B Cl2 66.0(10)
O13 O13B O11 113.2(18)
Cl2 O13B O11 57.6(10)
O12 O12B O13 123(2)
O12 O12B Cl2 64.6(10)
O13 O12B Cl2 65.6(13)

loop_
_geom_bond_atom_site_label_1
_geom_bond_atom_site_label_2
_geom_bond_distance
Cu N1 1.953(7)
Cu N3 1.972(7)
Cu N2 2.015(7)
Cu N4 2.072(6)
Cu O5 2.164(8)
N1 C1 1.351(10)
N1 C5 1.356(10)
N2 C10 1.334(10)
N2 C6 1.365(10)
N3 C20 1.318(11)
N3 C16 1.346(10)
N4 C11 1.335(10)
N4 C15 1.363(9)
C1 C2 1.356(12)
C2 C3 1.367(12)
C3 C4 1.418(11)
C4 C5 1.398(11)
C4 C21 1.475(12)
C5 C6 1.440(11)
C6 C7 1.378(11)
C7 C8 1.408(11)
C7 C22 1.464(11)
C8 C9 1.366(12)
C9 C10 1.373(12)
C11 C12 1.389(11)
C12 C13 1.374(11)
C13 C14 1.405(11)
C14 C15 1.381(11)
C14 C23 1.471(11)
C15 C16 1.449(11)
C16 C17 1.397(11)
C17 C18 1.388(12)
C17 C24 1.462(11)
C18 C19 1.376(12)
C19 C20 1.348(12)
C21 N5 1.282(10)
C21 C22 1.486(11)
C22 N6 1.297(10)
C23 N7 1.315(10)
C23 C24 1.468(11)
C24 N8 1.295(10)
N5 O1 1.370(8)
N6 O2 1.347(9)
N7 O3 1.351(8)
N8 O4 1.379(9)
Cl1 O7 1.421(7)
Cl1 O6 1.423(7)
Cl1 O8 1.427(7)
Cl1 O9 1.432(6)
Cl2 O11 1.353(8)
Cl2 O13B 1.374(16)
Cl2 O12B 1.387(17)
Cl2 O10 1.404(7)
Cl2 O12 1.405(8)
Cl2 O13 1.437(9)
Cl2 O11B 1.440(15)
O11 O11B 1.24(3)
O11 O13B 1.43(3)
O12 O12B 1.23(3)
O12 O11B 1.78(3)
O13 O13B 1.26(3)
O13 O12B 1.26(4)

loop_
_geom_torsion_atom_site_label_1
_geom_torsion_atom_site_label_2
_geom_torsion_atom_site_label_3
_geom_torsion_atom_site_label_4
_geom_torsion
N3 Cu N1 C1 -70(2)
N2 Cu N1 C1 -174.4(7)
N4 Cu N1 C1 54.7(7)
O5 Cu N1 C1 -35.7(7)
N3 Cu N1 C5 105.1(19)
N2 Cu N1 C5 0.3(6)
N4 Cu N1 C5 -130.6(6)
O5 Cu N1 C5 139.1(6)
N1 Cu N2 C10 179.7(7)
N3 Cu N2 C10 9.2(7)
N4 Cu N2 C10 -77.8(8)
O5 Cu N2 C10 102.5(7)
N1 Cu N2 C6 -1.4(5)
N3 Cu N2 C6 -171.9(5)
N4 Cu N2 C6 101.1(6)
O5 Cu N2 C6 -78.7(7)
N1 Cu N3 C20 -45(2)
N2 Cu N3 C20 58.7(8)
N4 Cu N3 C20 -170.6(8)
O5 Cu N3 C20 -78.7(8)
N1 Cu N3 C16 128.1(18)
N2 Cu N3 C16 -128.5(6)
N4 Cu N3 C16 2.2(6)
O5 Cu N3 C16 94.0(6)
N1 Cu N4 C11 6.8(7)
N3 Cu N4 C11 178.7(7)
N2 Cu N4 C11 -85.7(8)
O5 Cu N4 C11 94.1(7)
N1 Cu N4 C15 -175.2(5)
N3 Cu N4 C15 -3.3(5)
N2 Cu N4 C15 92.2(6)
O5 Cu N4 C15 -87.9(5)
C5 N1 C1 C2 -2.1(13)
Cu N1 C1 C2 172.5(7)
N1 C1 C2 C3 3.0(15)
C1 C2 C3 C4 -0.4(14)
C2 C3 C4 C5 -2.7(12)
C2 C3 C4 C21 176.5(8)
C1 N1 C5 C4 -1.3(12)
Cu N1 C5 C4 -176.5(6)
C1 N1 C5 C6 176.0(7)
Cu N1 C5 C6 0.8(9)
C3 C4 C5 N1 3.7(12)
C21 C4 C5 N1 -175.6(7)
C3 C4 C5 C6 -173.5(7)
C21 C4 C5 C6 7.2(11)
C10 N2 C6 C7 1.0(12)
Cu N2 C6 C7 -178.0(6)
C10 N2 C6 C5 -178.7(7)
Cu N2 C6 C5 2.3(8)
N1 C5 C6 N2 -2.1(10)
C4 C5 C6 N2 175.3(7)
N1 C5 C6 C7 178.2(7)
C4 C5 C6 C7 -4.4(12)
N2 C6 C7 C8 -1.1(12)
C5 C6 C7 C8 178.6(7)
N2 C6 C7 C22 -179.6(7)
C5 C6 C7 C22 0.0(12)
C6 C7 C8 C9 0.5(12)
C22 C7 C8 C9 179.0(8)
C7 C8 C9 C10 0.1(13)
C6 N2 C10 C9 -0.3(12)
Cu N2 C10 C9 178.5(6)
C8 C9 C10 N2 -0.3(14)
C15 N4 C11 C12 2.1(12)
Cu N4 C11 C12 180.0(6)
N4 C11 C12 C13 -1.2(12)
C11 C12 C13 C14 -0.2(12)
C12 C13 C14 C15 0.7(12)
C12 C13 C14 C23 180.0(7)
C11 N4 C15 C14 -1.6(11)
Cu N4 C15 C14 -179.9(6)
C11 N4 C15 C16 -177.8(7)
Cu N4 C15 C16 4.0(8)
C13 C14 C15 N4 0.3(12)
C23 C14 C15 N4 -179.1(7)
C13 C14 C15 C16 176.2(7)
C23 C14 C15 C16 -3.1(11)
C20 N3 C16 C17 -3.9(13)
Cu N3 C16 C17 -177.3(6)
C20 N3 C16 C15 172.7(8)
Cu N3 C16 C15 -0.6(9)
N4 C15 C16 N3 -2.4(11)
C14 C15 C16 N3 -178.6(7)
N4 C15 C16 C17 174.3(7)
C14 C15 C16 C17 -1.9(12)
N3 C16 C17 C18 4.9(13)
C15 C16 C17 C18 -171.5(8)
N3 C16 C17 C24 -175.2(7)
C15 C16 C17 C24 8.4(12)
C16 C17 C18 C19 -1.4(13)
C24 C17 C18 C19 178.7(9)
C17 C18 C19 C20 -2.9(15)
C16 N3 C20 C19 -0.7(14)
Cu N3 C20 C19 171.9(8)
C18 C19 C20 N3 4.1(16)
C5 C4 C21 N5 175.1(8)
C3 C4 C21 N5 -4.1(14)
C5 C4 C21 C22 -5.7(11)
C3 C4 C21 C22 175.1(8)
C6 C7 C22 N6 -176.8(8)
C8 C7 C22 N6 4.8(12)
C6 C7 C22 C21 1.2(12)
C8 C7 C22 C21 -177.3(7)
N5 C21 C22 N6 -1.3(12)
C4 C21 C22 N6 179.3(8)
N5 C21 C22 C7 -179.0(7)
C4 C21 C22 C7 1.6(11)
C15 C14 C23 N7 179.4(7)
C13 C14 C23 N7 0.0(11)
C15 C14 C23 C24 1.5(11)
C13 C14 C23 C24 -177.8(7)
C18 C17 C24 N8 -8.3(14)
C16 C17 C24 N8 171.8(8)
C18 C17 C24 C23 170.2(8)
C16 C17 C24 C23 -9.7(12)
N7 C23 C24 N8 6.1(12)
C14 C23 C24 N8 -176.4(7)
N7 C23 C24 C17 -172.7(8)
C14 C23 C24 C17 4.8(11)
C4 C21 N5 O1 -0.7(12)
C22 C21 N5 O1 -179.9(6)
C7 C22 N6 O2 179.2(7)
C21 C22 N6 O2 1.4(13)
C24 C23 N7 O3 -2.5(13)
C14 C23 N7 O3 179.9(7)
C17 C24 N8 O4 -1.2(13)
C23 C24 N8 O4 -179.8(7)
O13B Cl2 O11 O11B 171(2)
O12B Cl2 O11 O11B -108(3)
O10 Cl2 O11 O11B 80.0(15)
O12 Cl2 O11 O11B -47.0(17)
O13 Cl2 O11 O11B -158.4(15)
O12B Cl2 O11 O13B 81(3)
O10 Cl2 O11 O13B -90.8(15)
O12 Cl2 O11 O13B 142.1(16)
O13 Cl2 O11 O13B 30.7(16)
O11B Cl2 O11 O13B -171(2)
O11 Cl2 O12 O12B -139(2)
O13B Cl2 O12 O12B -58(3)
O10 Cl2 O12 O12B 91(2)
O13 Cl2 O12 O12B -23(2)
O11B Cl2 O12 O12B -175(3)
O11 Cl2 O12 O11B 36.4(12)
O13B Cl2 O12 O11B 117(3)
O12B Cl2 O12 O11B 175(3)
O10 Cl2 O12 O11B -93.9(12)
O13 Cl2 O12 O11B 151.7(13)
O11 Cl2 O13 O13B -35(2)
O12B Cl2 O13 O13B -180(4)
O10 Cl2 O13 O13B 90.0(18)
O12 Cl2 O13 O13B -156.6(19)
O11B Cl2 O13 O13B -73(3)
O11 Cl2 O13 O12B 145(2)
O13B Cl2 O13 O12B 180(4)
O10 Cl2 O13 O12B -90(2)
O12 Cl2 O13 O12B 23(2)
O11B Cl2 O13 O12B 106(3)
O13B O11 O11B Cl2 10(2)
Cl2 O11 O11B O12 31.7(8)
O13B O11 O11B O12 41(3)
O13B Cl2 O11B O11 -9(2)
O12B Cl2 O11B O11 133(3)
O10 Cl2 O11B O11 -115.4(10)
O12 Cl2 O11B O11 137.7(13)
O13 Cl2 O11B O11 49(3)
O11 Cl2 O11B O12 -137.7(13)
O13B Cl2 O11B O12 -146.8(16)
O12B Cl2 O11B O12 -5(3)
O10 Cl2 O11B O12 106.8(6)
O13 Cl2 O11B O12 -89(3)
O12B O12 O11B O11 -32(4)
Cl2 O12 O11B O11 -36.4(10)
O12B O12 O11B Cl2 5(3)
O12B O13 O13B Cl2 0(4)
O12B O13 O13B O11 34(5)
Cl2 O13 O13B O11 34.1(12)
O11 Cl2 O13B O13 142.4(19)
O12B Cl2 O13B O13 0(3)
O10 Cl2 O13B O13 -105.7(13)
O12 Cl2 O13B O13 45(3)
O11B Cl2 O13B O13 150.4(14)
O12B Cl2 O13B O11 -142.3(17)
O10 Cl2 O13B O11 111.9(8)
O12 Cl2 O13B O11 -98(2)
O13 Cl2 O13B O11 -142.4(19)
O11B Cl2 O13B O11 8(2)
O11B O11 O13B O13 -48(4)
Cl2 O11 O13B O13 -37.3(14)
O11B O11 O13B Cl2 -10(3)
Cl2 O12 O12B O13 32(2)
O11B O12 O12B O13 28(5)
O11B O12 O12B Cl2 -4(3)
O13B O13 O12B O12 -32(6)
Cl2 O13 O12B O12 -32(2)
O13B O13 O12B Cl2 0(4)
O11 Cl2 O12B O12 84(3)
O13B Cl2 O12B O12 150.5(15)
O10 Cl2 O12B O12 -103.8(15)
O13 Cl2 O12B O12 151(3)
O11B Cl2 O12B O12 6(4)
O11 Cl2 O12B O13 -67(3)
O13B Cl2 O12B O13 0(3)
O10 Cl2 O12B O13 105.6(16)
O12 Cl2 O12B O13 -151(3)
O11B Cl2 O12B O13 -144.5(16)
